data_7150452
loop_
_publ_author_name
'Johnston, Derek'
'Couch\'e, Emmanuel'
'Edmonds, David J.'
'Muir, Kenneth W.'
'Procter, David J.'

_publ_section_title
;
 The first synthetic studies on pestalotiopsin A. A stereocontrolled
 approach to the functionalised bicyclic coreElectronic supplementary
 information (ESI) available: crystal structure analysis of 18a. See
 http://www.rsc.org/suppdata/ob/b2/b209066j/
;
_journal_issue 2
_journal_name_full 'Organic &amp;  Biomolecular Chemistry'
_journal_page_first 328
_journal_paper_doi 10.1039/b209066j
_journal_volume 1
_journal_year 2003
_chemical_formula_moiety 'C18 H34 O5 Si1'
_chemical_formula_sum 'C18 H34 O5 Si'
_chemical_formula_weight 358.54
_chemical_name_common 'Compound X'
_space_group_IT_number 2
_symmetry_cell_setting triclinic
_symmetry_space_group_name_Hall '-P 1'
_symmetry_space_group_name_H-M 'P -1'
_atom_sites_solution_hydrogens geom
_atom_sites_solution_primary direct
_atom_sites_solution_secondary difmap
_audit_creation_method SHELXL-97
_cell_angle_alpha 102.1470(10)
_cell_angle_beta 95.2180(10)
_cell_angle_gamma 91.1660(10)
_cell_formula_units_Z 4
_cell_length_a 12.6770(2)
_cell_length_b 12.7397(2)
_cell_length_c 13.0974(2)
_cell_measurement_reflns_used 8464
_cell_measurement_temperature 100(2)
_cell_measurement_theta_max 27.485
_cell_measurement_theta_min 0.998
_cell_volume 2057.62(6)
_computing_cell_refinement 'HKL Scalepack (Otwinowski & Minor 1997)'
_computing_data_collection 'Collect (Nonius BV, 1997-2000)'
_computing_data_reduction 'WINGX (Farrugia, 1999)'
_computing_molecular_graphics 'Ortep-3 for Windows (Farrugia, 1997)'
_computing_publication_material 'WinGX publication routines (Farrugia, 1999)'
_computing_structure_refinement 'SHELXL-97 (Sheldrick, 1997)'
_computing_structure_solution 'SIR92 (Giacovazzo, 1992)'
_diffrn_ambient_temperature 100(2)
_diffrn_measured_fraction_theta_full 0.992
_diffrn_measured_fraction_theta_max 0.992
_diffrn_measurement_device_type KappaCCD
_diffrn_measurement_method 'CCD; rotation images; thick slices'
_diffrn_radiation_monochromator graphite
_diffrn_radiation_source 'fine-focus sealed tube'
_diffrn_radiation_type MoK\a
_diffrn_radiation_wavelength 0.71073
_diffrn_reflns_av_R_equivalents 0.0275
_diffrn_reflns_av_sigmaI/netI 0.0327
_diffrn_reflns_limit_h_max 16
_diffrn_reflns_limit_h_min -16
_diffrn_reflns_limit_k_max 16
_diffrn_reflns_limit_k_min -16
_diffrn_reflns_limit_l_max 16
_diffrn_reflns_limit_l_min 0
_diffrn_reflns_number 31303
_diffrn_reflns_theta_full 27.50
_diffrn_reflns_theta_max 27.50
_diffrn_reflns_theta_min 2.03
_exptl_absorpt_coefficient_mu 0.136
_exptl_absorpt_correction_T_max 0.996
_exptl_absorpt_correction_T_min 0.909
_exptl_absorpt_correction_type multi-scan
_exptl_absorpt_process_details
;
Empirical correction based on variations in
observed intensities.
;
_exptl_crystal_colour colourless
_exptl_crystal_density_diffrn 1.157
_exptl_crystal_density_method 'not measured'
_exptl_crystal_description plate
_exptl_crystal_F_000 784
_exptl_crystal_size_max 0.55
_exptl_crystal_size_mid 0.20
_exptl_crystal_size_min 0.10
_refine_diff_density_max 0.53
_refine_diff_density_min -0.24
_refine_diff_density_rms 0.043
_refine_ls_extinction_method none
_refine_ls_goodness_of_fit_ref 1.040
_refine_ls_hydrogen_treatment mixed
_refine_ls_matrix_type full
_refine_ls_number_parameters 445
_refine_ls_number_reflns 9393
_refine_ls_number_restraints 0
_refine_ls_restrained_S_all 1.040
_refine_ls_R_factor_all 0.0492
_refine_ls_R_factor_gt 0.0374
_refine_ls_shift/su_max 0.002
_refine_ls_shift/su_mean 0.000
_refine_ls_structure_factor_coef Fsqd
_refine_ls_weighting_details 'calc w=1/[\s^2^(Fo^2^)+(0.0360P)^2^+0.9369P] where P=(Fo^2^+2Fc^2^)/3'
_refine_ls_weighting_scheme calc
_refine_ls_wR_factor_gt 0.0871
_refine_ls_wR_factor_ref 0.0939
_reflns_number_gt 7639
_reflns_number_total 9393
_reflns_threshold_expression >2sigma(I)
_cod_data_source_file b209066j.txt
_cod_data_source_block km1102
_cod_original_sg_symbol_H-M P-1
_cod_database_code 7150452

loop_
_symmetry_equiv_pos_as_xyz
'x, y, z'
'-x, -y, -z'

loop_
_atom_site_label
_atom_site_type_symbol
_atom_site_fract_x
_atom_site_fract_y
_atom_site_fract_z
_atom_site_U_iso_or_equiv
_atom_site_adp_type
_atom_site_occupancy
_atom_site_symmetry_multiplicity
_atom_site_calc_flag
_atom_site_refinement_flags
_atom_site_disorder_assembly
_atom_site_disorder_group
Si1A Si 0.24212(3) 1.42722(3) 0.55100(3) 0.01889(9) Uani 1 1 d . . .
O1A O 0.04613(7) 1.13008(8) 0.09104(7) 0.0212(2) Uani 1 1 d . . .
H1A H 0.0151(14) 1.1885(15) 0.1034(13) 0.032 Uiso 1 1 d . . .
O2A O 0.03977(8) 1.05742(8) -0.12947(7) 0.0238(2) Uani 1 1 d . . .
H2A H 0.0014(15) 1.0057(15) -0.1219(14) 0.036 Uiso 1 1 d . . .
O3A O 0.24724(7) 1.05106(7) 0.13909(7) 0.01930(19) Uani 1 1 d . . .
O4A O 0.25845(10) 0.98372(8) 0.28299(8) 0.0351(3) Uani 1 1 d . . .
O5A O 0.17941(7) 1.30978(7) 0.50369(7) 0.0210(2) Uani 1 1 d . . .
C1A C 0.34368(10) 1.19508(11) 0.07882(10) 0.0199(3) Uani 1 1 d . . .
C2A C 0.36524(11) 1.25941(11) 0.19411(10) 0.0222(3) Uani 1 1 d . . .
H2A1 H 0.4176 1.2265 0.2373 0.027 Uiso 1 1 calc R . .
H2A2 H 0.3841 1.3364 0.1999 0.027 Uiso 1 1 calc R . .
C3A C 0.24853(10) 1.23819(10) 0.21422(9) 0.0165(2) Uani 1 1 d . . .
H3A H 0.2026 1.3014 0.2160 0.020 Uiso 1 1 calc R . .
C4A C 0.23571(10) 1.15417(10) 0.10883(10) 0.0166(2) Uani 1 1 d . . .
C5A C 0.13515(10) 1.14758(10) 0.03587(10) 0.0184(3) Uani 1 1 d . . .
H5A H 0.1276 1.2174 0.0131 0.022 Uiso 1 1 calc R . .
C6A C 0.13425(11) 1.05766(11) -0.06095(10) 0.0220(3) Uani 1 1 d . . .
H6A1 H 0.1969 1.0671 -0.0986 0.026 Uiso 1 1 calc R . .
H6A2 H 0.1387 0.9877 -0.0395 0.026 Uiso 1 1 calc R . .
C7A C 0.24822(11) 1.06084(11) 0.24439(10) 0.0213(3) Uani 1 1 d . . .
C8A C 0.23313(11) 1.17577(10) 0.29951(10) 0.0189(3) Uani 1 1 d . . .
H8A H 0.2903 1.1983 0.3585 0.023 Uiso 1 1 calc R . .
C9A C 0.12451(11) 1.18222(11) 0.34350(10) 0.0220(3) Uani 1 1 d . . .
H9A1 H 0.0682 1.1657 0.2843 0.026 Uiso 1 1 calc R . .
H9A2 H 0.1186 1.1269 0.3859 0.026 Uiso 1 1 calc R . .
C10A C 0.10656(11) 1.29112(11) 0.41081(10) 0.0210(3) Uani 1 1 d . . .
H10A H 0.1173 1.3478 0.3710 0.025 Uiso 1 1 calc R . .
H10B H 0.0328 1.2936 0.4302 0.025 Uiso 1 1 calc R . .
C11A C 0.42214(12) 1.10974(13) 0.04221(12) 0.0292(3) Uani 1 1 d . . .
H11A H 0.4920 1.1442 0.0423 0.044 Uiso 1 1 calc R . .
H11B H 0.3979 1.0704 -0.0290 0.044 Uiso 1 1 calc R . .
H11C H 0.4271 1.0597 0.0897 0.044 Uiso 1 1 calc R . .
C12A C 0.32898(12) 1.27030(12) 0.00215(11) 0.0262(3) Uani 1 1 d . . .
H12A H 0.3043 1.2283 -0.0679 0.039 Uiso 1 1 calc R . .
H12B H 0.3967 1.3076 -0.0005 0.039 Uiso 1 1 calc R . .
H12C H 0.2765 1.3232 0.0257 0.039 Uiso 1 1 calc R . .
C13A C 0.33936(12) 1.45218(12) 0.45843(12) 0.0285(3) Uani 1 1 d . . .
H13A H 0.3014 1.4543 0.3904 0.043 Uiso 1 1 calc R . .
H13B H 0.3896 1.3943 0.4494 0.043 Uiso 1 1 calc R . .
H13C H 0.3780 1.5210 0.4871 0.043 Uiso 1 1 calc R . .
C14A C 0.14584(11) 1.53597(11) 0.56533(11) 0.0246(3) Uani 1 1 d . . .
H14A H 0.0967 1.5253 0.6162 0.037 Uiso 1 1 calc R . .
H14B H 0.1060 1.5344 0.4973 0.037 Uiso 1 1 calc R . .
H14C H 0.1840 1.6056 0.5901 0.037 Uiso 1 1 calc R . .
C15A C 0.31097(11) 1.41314(12) 0.68091(11) 0.0249(3) Uani 1 1 d . . .
C16A C 0.38455(13) 1.31829(14) 0.66504(14) 0.0389(4) Uani 1 1 d . . .
H16A H 0.4161 1.3087 0.7334 0.058 Uiso 1 1 calc R . .
H16B H 0.4409 1.3328 0.6228 0.058 Uiso 1 1 calc R . .
H16C H 0.3437 1.2528 0.6288 0.058 Uiso 1 1 calc R . .
C17A C 0.22806(13) 1.39200(14) 0.75366(12) 0.0341(4) Uani 1 1 d . . .
H17A H 0.1773 1.4495 0.7607 0.051 Uiso 1 1 calc R . .
H17B H 0.2636 1.3902 0.8229 0.051 Uiso 1 1 calc R . .
H17C H 0.1904 1.3229 0.7238 0.051 Uiso 1 1 calc R . .
C18A C 0.37576(15) 1.51674(14) 0.73280(14) 0.0430(4) Uani 1 1 d . . .
H18A H 0.4290 1.5305 0.6869 0.065 Uiso 1 1 calc R . .
H18B H 0.4112 1.5088 0.8003 0.065 Uiso 1 1 calc R . .
H18C H 0.3284 1.5771 0.7443 0.065 Uiso 1 1 calc R . .
Si1B Si 0.21859(3) 0.88984(3) 0.63023(3) 0.01848(9) Uani 1 1 d . . .
O1B O 0.01426(8) 0.72601(9) 0.10583(7) 0.0247(2) Uani 1 1 d . . .
H1B H 0.0052(14) 0.8009(16) 0.1205(14) 0.037 Uiso 1 1 d . . .
O2B O 0.03667(8) 0.67418(8) -0.11928(7) 0.0239(2) Uani 1 1 d . . .
H2B H 0.0030(15) 0.6271(15) -0.1601(15) 0.036 Uiso 1 1 d . . .
O3B O 0.15037(7) 0.56494(7) 0.14972(7) 0.01975(19) Uani 1 1 d . . .
O4B O 0.07115(8) 0.49391(8) 0.26563(7) 0.0266(2) Uani 1 1 d . . .
O5B O 0.14712(7) 0.80633(7) 0.53345(7) 0.0209(2) Uani 1 1 d . . .
C1B C 0.31273(11) 0.66947(11) 0.12686(11) 0.0223(3) Uani 1 1 d . . .
C2B C 0.33150(11) 0.70809(12) 0.24840(11) 0.0244(3) Uani 1 1 d . . .
H2B1 H 0.3531 0.6504 0.2852 0.029 Uiso 1 1 calc R . .
H2B2 H 0.3803 0.7720 0.2714 0.029 Uiso 1 1 calc R . .
C3B C 0.21275(10) 0.73426(10) 0.25279(10) 0.0180(3) Uani 1 1 d . . .
H3B H 0.1990 0.8125 0.2618 0.022 Uiso 1 1 calc R . .
C4B C 0.19099(10) 0.67007(10) 0.13844(10) 0.0177(3) Uani 1 1 d . . .
C5B C 0.11216(10) 0.70897(10) 0.06101(10) 0.0184(3) Uani 1 1 d . . .
H5B H 0.1400 0.7786 0.0482 0.022 Uiso 1 1 calc R . .
C6B C 0.09569(11) 0.62768(11) -0.04299(10) 0.0219(3) Uani 1 1 d . . .
H6B1 H 0.1652 0.6060 -0.0674 0.026 Uiso 1 1 calc R . .
H6B2 H 0.0568 0.5627 -0.0336 0.026 Uiso 1 1 calc R . .
C7B C 0.11802(10) 0.57007(11) 0.24587(10) 0.0194(3) Uani 1 1 d . . .
C8B C 0.14968(10) 0.67668(10) 0.31963(10) 0.0184(3) Uani 1 1 d . . .
H8B H 0.1985 0.6631 0.3795 0.022 Uiso 1 1 calc R . .
C9B C 0.05334(10) 0.73454(11) 0.36382(10) 0.0212(3) Uani 1 1 d . . .
H9B1 H 0.0080 0.7546 0.3058 0.025 Uiso 1 1 calc R . .
H9B2 H 0.0110 0.6847 0.3942 0.025 Uiso 1 1 calc R . .
C10B C 0.08507(10) 0.83490(11) 0.44750(10) 0.0209(3) Uani 1 1 d . . .
H10C H 0.1266 0.8856 0.4175 0.025 Uiso 1 1 calc R . .
H10D H 0.0208 0.8708 0.4723 0.025 Uiso 1 1 calc R . .
C11B C 0.35862(13) 0.56288(13) 0.08037(12) 0.0318(3) Uani 1 1 d . . .
H11D H 0.4360 0.5715 0.0845 0.048 Uiso 1 1 calc R . .
H11E H 0.3301 0.5393 0.0068 0.048 Uiso 1 1 calc R . .
H11F H 0.3394 0.5091 0.1197 0.048 Uiso 1 1 calc R . .
C12B C 0.34798(12) 0.75780(13) 0.07287(12) 0.0305(3) Uani 1 1 d . . .
H12D H 0.3258 0.7370 -0.0025 0.046 Uiso 1 1 calc R . .
H12E H 0.4253 0.7679 0.0839 0.046 Uiso 1 1 calc R . .
H12F H 0.3154 0.8251 0.1026 0.046 Uiso 1 1 calc R . .
C13B C 0.20548(12) 0.83521(12) 0.75000(10) 0.0253(3) Uani 1 1 d . . .
H13D H 0.2228 0.7592 0.7360 0.038 Uiso 1 1 calc R . .
H13E H 0.1325 0.8422 0.7689 0.038 Uiso 1 1 calc R . .
H13F H 0.2542 0.8755 0.8080 0.038 Uiso 1 1 calc R . .
C14B C 0.16804(13) 1.02818(12) 0.64568(12) 0.0293(3) Uani 1 1 d . . .
H14D H 0.0950 1.0278 0.6644 0.044 Uiso 1 1 calc R . .
H14E H 0.1699 1.0522 0.5795 0.044 Uiso 1 1 calc R . .
H14F H 0.2127 1.0772 0.7012 0.044 Uiso 1 1 calc R . .
C15B C 0.36137(11) 0.88838(11) 0.59966(10) 0.0225(3) Uani 1 1 d . . .
C16B C 0.40091(12) 0.77403(13) 0.58769(14) 0.0349(4) Uani 1 1 d . . .
H16D H 0.3978 0.7504 0.6539 0.052 Uiso 1 1 calc R . .
H16E H 0.4743 0.7730 0.5696 0.052 Uiso 1 1 calc R . .
H16F H 0.3560 0.7255 0.5319 0.052 Uiso 1 1 calc R . .
C17B C 0.36928(12) 0.92444(14) 0.49590(11) 0.0323(3) Uani 1 1 d . . .
H17D H 0.4426 0.9197 0.4778 0.048 Uiso 1 1 calc R . .
H17E H 0.3476 0.9989 0.5035 0.048 Uiso 1 1 calc R . .
H17F H 0.3227 0.8778 0.4401 0.048 Uiso 1 1 calc R . .
C18B C 0.43217(12) 0.96410(13) 0.68746(12) 0.0322(3) Uani 1 1 d . . .
H18D H 0.5064 0.9583 0.6723 0.048 Uiso 1 1 calc R . .
H18E H 0.4242 0.9440 0.7546 0.048 Uiso 1 1 calc R . .
H18F H 0.4110 1.0383 0.6914 0.048 Uiso 1 1 calc R . .

loop_
_atom_site_aniso_label
_atom_site_aniso_U_11
_atom_site_aniso_U_22
_atom_site_aniso_U_33
_atom_site_aniso_U_23
_atom_site_aniso_U_13
_atom_site_aniso_U_12
Si1A 0.01893(18) 0.01902(18) 0.01809(17) 0.00252(14) 0.00174(14) 0.00081(14)
O1A 0.0201(5) 0.0213(5) 0.0215(5) 0.0021(4) 0.0039(4) 0.0023(4)
O2A 0.0255(5) 0.0263(5) 0.0176(5) 0.0016(4) -0.0019(4) -0.0005(4)
O3A 0.0251(5) 0.0144(4) 0.0184(4) 0.0033(3) 0.0019(4) 0.0028(4)
O4A 0.0597(8) 0.0191(5) 0.0275(5) 0.0097(4) -0.0007(5) 0.0017(5)
O5A 0.0246(5) 0.0215(5) 0.0159(4) 0.0030(4) -0.0007(4) -0.0005(4)
C1A 0.0187(6) 0.0210(6) 0.0210(6) 0.0051(5) 0.0047(5) 0.0018(5)
C2A 0.0197(7) 0.0246(7) 0.0225(7) 0.0052(5) 0.0022(5) -0.0031(5)
C3A 0.0182(6) 0.0147(6) 0.0163(6) 0.0026(5) 0.0014(5) 0.0000(5)
C4A 0.0206(6) 0.0133(6) 0.0164(6) 0.0035(5) 0.0029(5) 0.0027(5)
C5A 0.0197(6) 0.0186(6) 0.0167(6) 0.0026(5) 0.0028(5) 0.0019(5)
C6A 0.0229(7) 0.0230(7) 0.0178(6) -0.0004(5) 0.0012(5) 0.0028(5)
C7A 0.0260(7) 0.0180(6) 0.0196(6) 0.0040(5) 0.0002(5) -0.0007(5)
C8A 0.0233(7) 0.0168(6) 0.0159(6) 0.0029(5) -0.0002(5) -0.0008(5)
C9A 0.0256(7) 0.0237(7) 0.0160(6) 0.0034(5) 0.0018(5) -0.0068(5)
C10A 0.0196(6) 0.0266(7) 0.0163(6) 0.0037(5) 0.0011(5) -0.0006(5)
C11A 0.0253(7) 0.0325(8) 0.0324(8) 0.0084(6) 0.0115(6) 0.0080(6)
C12A 0.0310(8) 0.0243(7) 0.0253(7) 0.0084(6) 0.0061(6) 0.0002(6)
C13A 0.0285(8) 0.0267(8) 0.0304(8) 0.0042(6) 0.0083(6) -0.0013(6)
C14A 0.0261(7) 0.0220(7) 0.0257(7) 0.0051(5) 0.0024(6) 0.0023(6)
C15A 0.0245(7) 0.0250(7) 0.0231(7) 0.0033(5) -0.0040(6) -0.0001(6)
C16A 0.0328(9) 0.0437(10) 0.0402(9) 0.0107(8) -0.0037(7) 0.0141(7)
C17A 0.0377(9) 0.0447(9) 0.0213(7) 0.0106(7) 0.0010(6) 0.0035(7)
C18A 0.0480(11) 0.0399(10) 0.0367(9) 0.0088(8) -0.0184(8) -0.0117(8)
Si1B 0.02157(19) 0.01811(18) 0.01492(17) 0.00212(13) 0.00073(14) 0.00034(14)
O1B 0.0228(5) 0.0294(5) 0.0228(5) 0.0066(4) 0.0037(4) 0.0038(4)
O2B 0.0334(6) 0.0205(5) 0.0163(5) 0.0031(4) -0.0036(4) 0.0012(4)
O3B 0.0266(5) 0.0149(4) 0.0172(4) 0.0030(3) 0.0011(4) -0.0018(4)
O4B 0.0364(6) 0.0226(5) 0.0209(5) 0.0078(4) -0.0020(4) -0.0084(4)
O5B 0.0226(5) 0.0221(5) 0.0169(4) 0.0037(4) -0.0020(4) -0.0006(4)
C1B 0.0205(7) 0.0233(7) 0.0223(7) 0.0020(5) 0.0047(5) 0.0021(5)
C2B 0.0180(6) 0.0295(7) 0.0235(7) 0.0009(6) 0.0010(5) -0.0003(5)
C3B 0.0175(6) 0.0178(6) 0.0172(6) 0.0010(5) 0.0009(5) -0.0017(5)
C4B 0.0206(6) 0.0140(6) 0.0181(6) 0.0024(5) 0.0026(5) -0.0019(5)
C5B 0.0216(6) 0.0179(6) 0.0162(6) 0.0040(5) 0.0034(5) 0.0008(5)
C6B 0.0279(7) 0.0195(6) 0.0180(6) 0.0043(5) -0.0001(5) 0.0030(5)
C7B 0.0217(6) 0.0202(6) 0.0163(6) 0.0053(5) -0.0019(5) -0.0001(5)
C8B 0.0195(6) 0.0195(6) 0.0154(6) 0.0034(5) -0.0014(5) -0.0015(5)
C9B 0.0182(6) 0.0294(7) 0.0156(6) 0.0042(5) 0.0009(5) -0.0019(5)
C10B 0.0188(6) 0.0268(7) 0.0172(6) 0.0048(5) 0.0005(5) 0.0044(5)
C11B 0.0302(8) 0.0314(8) 0.0317(8) -0.0001(6) 0.0049(6) 0.0112(6)
C12B 0.0264(7) 0.0325(8) 0.0341(8) 0.0073(6) 0.0114(6) -0.0024(6)
C13B 0.0342(8) 0.0249(7) 0.0167(6) 0.0035(5) 0.0038(6) -0.0001(6)
C14B 0.0370(8) 0.0238(7) 0.0267(7) 0.0040(6) 0.0027(6) 0.0063(6)
C15B 0.0211(7) 0.0261(7) 0.0192(6) 0.0043(5) -0.0011(5) -0.0028(5)
C16B 0.0253(8) 0.0337(9) 0.0443(9) 0.0048(7) 0.0038(7) 0.0059(6)
C17B 0.0264(8) 0.0471(10) 0.0236(7) 0.0099(7) 0.0010(6) -0.0091(7)
C18B 0.0281(8) 0.0399(9) 0.0260(7) 0.0051(6) -0.0050(6) -0.0083(7)

loop_
_atom_type_symbol
_atom_type_description
_atom_type_scat_dispersion_real
_atom_type_scat_dispersion_imag
_atom_type_scat_source
C C 0.0033 0.0016 'International Tables Vol C Tables 4.2.6.8 and 6.1.1.4'
H H 0.0000 0.0000 'International Tables Vol C Tables 4.2.6.8 and 6.1.1.4'
O O 0.0106 0.0060 'International Tables Vol C Tables 4.2.6.8 and 6.1.1.4'
Si Si 0.0817 0.0704 'International Tables Vol C Tables 4.2.6.8 and 6.1.1.4'

loop_
_geom_angle_atom_site_label_1
_geom_angle_atom_site_label_2
_geom_angle_atom_site_label_3
_geom_angle
_geom_angle_site_symmetry_1
_geom_angle_site_symmetry_3
_geom_angle_publ_flag
O5A Si1A C14A 110.01(6) . . ?
O5A Si1A C13A 109.27(6) . . ?
C14A Si1A C13A 109.02(7) . . ?
O5A Si1A C15A 104.36(6) . . ?
C14A Si1A C15A 112.48(6) . . ?
C13A Si1A C15A 111.59(7) . . ?
C7A O3A C4A 111.89(10) . . ?
C10A O5A Si1A 122.11(8) . . ?
C11A C1A C12A 110.63(11) . . ?
C11A C1A C2A 116.35(12) . . ?
C12A C1A C2A 111.31(11) . . ?
C11A C1A C4A 116.44(11) . . ?
C12A C1A C4A 112.63(11) . . ?
C2A C1A C4A 87.79(9) . . ?
C3A C2A C1A 90.83(9) . . ?
C8A C3A C4A 106.02(10) . . ?
C8A C3A C2A 115.91(11) . . ?
C4A C3A C2A 88.39(9) . . ?
O3A C4A C5A 108.19(10) . . ?
O3A C4A C3A 104.51(9) . . ?
C5A C4A C3A 120.04(11) . . ?
O3A C4A C1A 110.57(10) . . ?
C5A C4A C1A 121.17(10) . . ?
C3A C4A C1A 90.53(9) . . ?
O1A C5A C4A 109.22(10) . . ?
O1A C5A C6A 108.48(10) . . ?
C4A C5A C6A 112.86(11) . . ?
O2A C6A C5A 110.81(11) . . ?
O4A C7A O3A 120.70(12) . . ?
O4A C7A C8A 127.73(12) . . ?
O3A C7A C8A 111.56(11) . . ?
C7A C8A C3A 102.73(10) . . ?
C7A C8A C9A 108.83(11) . . ?
C3A C8A C9A 116.67(11) . . ?
C10A C9A C8A 113.13(11) . . ?
O5A C10A C9A 109.37(11) . . ?
C16A C15A C18A 109.53(13) . . ?
C16A C15A C17A 108.40(13) . . ?
C18A C15A C17A 109.07(13) . . ?
C16A C15A Si1A 110.23(10) . . ?
C18A C15A Si1A 109.97(10) . . ?
C17A C15A Si1A 109.61(10) . . ?
O5B Si1B C13B 105.75(6) . . ?
O5B Si1B C14B 110.35(6) . . ?
C13B Si1B C14B 111.32(7) . . ?
O5B Si1B C15B 108.50(6) . . ?
C13B Si1B C15B 110.05(7) . . ?
C14B Si1B C15B 110.73(7) . . ?
C7B O3B C4B 111.25(10) . . ?
C10B O5B Si1B 126.38(8) . . ?
C11B C1B C12B 111.07(12) . . ?
C11B C1B C2B 116.40(12) . . ?
C12B C1B C2B 110.35(12) . . ?
C11B C1B C4B 117.40(12) . . ?
C12B C1B C4B 111.93(11) . . ?
C2B C1B C4B 87.76(9) . . ?
C3B C2B C1B 90.24(10) . . ?
C8B C3B C4B 106.69(10) . . ?
C8B C3B C2B 116.76(11) . . ?
C4B C3B C2B 88.68(10) . . ?
O3B C4B C5B 107.09(10) . . ?
O3B C4B C3B 103.71(10) . . ?
C5B C4B C3B 120.52(11) . . ?
O3B C4B C1B 111.35(10) . . ?
C5B C4B C1B 122.07(11) . . ?
C3B C4B C1B 90.26(10) . . ?
O1B C5B C6B 110.07(11) . . ?
O1B C5B C4B 108.67(10) . . ?
C6B C5B C4B 111.13(11) . . ?
O2B C6B C5B 109.64(11) . . ?
O4B C7B O3B 120.49(12) . . ?
O4B C7B C8B 127.40(12) . . ?
O3B C7B C8B 112.10(10) . . ?
C7B C8B C3B 102.68(10) . . ?
C7B C8B C9B 111.94(11) . . ?
C3B C8B C9B 116.13(11) . . ?
C10B C9B C8B 112.34(11) . . ?
O5B C10B C9B 109.63(11) . . ?
C16B C15B C17B 108.50(13) . . ?
C16B C15B C18B 109.18(12) . . ?
C17B C15B C18B 109.15(12) . . ?
C16B C15B Si1B 109.63(10) . . ?
C17B C15B Si1B 109.36(10) . . ?
C18B C15B Si1B 110.97(10) . . ?

loop_
_geom_bond_atom_site_label_1
_geom_bond_atom_site_label_2
_geom_bond_distance
_geom_bond_site_symmetry_2
_geom_bond_publ_flag
Si1A O5A 1.6511(10) . ?
Si1A C14A 1.8563(14) . ?
Si1A C13A 1.8732(15) . ?
Si1A C15A 1.8851(14) . ?
O1A C5A 1.4322(15) . ?
O2A C6A 1.4294(16) . ?
O3A C7A 1.3573(16) . ?
O3A C4A 1.4560(15) . ?
O4A C7A 1.2000(16) . ?
O5A C10A 1.4333(15) . ?
C1A C11A 1.5207(19) . ?
C1A C12A 1.5294(18) . ?
C1A C2A 1.5562(18) . ?
C1A C4A 1.5667(17) . ?
C2A C3A 1.5543(18) . ?
C3A C8A 1.5250(17) . ?
C3A C4A 1.5518(17) . ?
C4A C5A 1.5118(18) . ?
C5A C6A 1.5185(17) . ?
C7A C8A 1.5144(18) . ?
C8A C9A 1.5374(19) . ?
C9A C10A 1.5127(19) . ?
C15A C16A 1.533(2) . ?
C15A C18A 1.535(2) . ?
C15A C17A 1.537(2) . ?
Si1B O5B 1.6565(10) . ?
Si1B C13B 1.8642(14) . ?
Si1B C14B 1.8647(15) . ?
Si1B C15B 1.8886(14) . ?
O1B C5B 1.4219(16) . ?
O2B C6B 1.4284(16) . ?
O3B C7B 1.3487(15) . ?
O3B C4B 1.4662(15) . ?
O4B C7B 1.2130(16) . ?
O5B C10B 1.4288(15) . ?
C1B C11B 1.517(2) . ?
C1B C12B 1.529(2) . ?
C1B C2B 1.5586(19) . ?
C1B C4B 1.5645(18) . ?
C2B C3B 1.5520(18) . ?
C3B C8B 1.5224(17) . ?
C3B C4B 1.5454(17) . ?
C4B C5B 1.5231(18) . ?
C5B C6B 1.5223(18) . ?
C7B C8B 1.5146(18) . ?
C8B C9B 1.5347(19) . ?
C9B C10B 1.5188(18) . ?
C15B C16B 1.532(2) . ?
C15B C17B 1.5342(19) . ?
C15B C18B 1.5390(19) . ?

loop_
_geom_hbond_atom_site_label_D
_geom_hbond_atom_site_label_H
_geom_hbond_atom_site_label_A
_geom_hbond_distance_DH
_geom_hbond_distance_HA
_geom_hbond_distance_DA
_geom_hbond_angle_DHA
_geom_hbond_site_symmetry_A
O1A H1A O2B 0.841(19) 1.858(19) 2.6918(14) 170.7(17) 2_575
O2A H2A O1A 0.840(19) 1.953(19) 2.7649(14) 162.5(18) 2_575
O1B H1B O2A 0.945(19) 1.89(2) 2.8166(15) 167.5(16) 2_575
O2B H2B O4B 0.800(19) 1.995(19) 2.7938(14) 175.8(19) 2_565

loop_
_geom_torsion_atom_site_label_1
_geom_torsion_atom_site_label_2
_geom_torsion_atom_site_label_3
_geom_torsion_atom_site_label_4
_geom_torsion
_geom_torsion_site_symmetry_1
_geom_torsion_site_symmetry_2
_geom_torsion_site_symmetry_3
_geom_torsion_site_symmetry_4
_geom_torsion_publ_flag
C14A Si1A O5A C10A 51.50(11) . . . . ?
C13A Si1A O5A C10A -68.15(11) . . . . ?
C15A Si1A O5A C10A 172.39(10) . . . . ?
C11A C1A C2A C3A -130.35(12) . . . . ?
C12A C1A C2A C3A 101.68(11) . . . . ?
C4A C1A C2A C3A -11.79(9) . . . . ?
C1A C2A C3A C8A 118.96(11) . . . . ?
C1A C2A C3A C4A 11.90(9) . . . . ?
C7A O3A C4A C5A -119.54(11) . . . . ?
C7A O3A C4A C3A 9.46(13) . . . . ?
C7A O3A C4A C1A 105.62(12) . . . . ?
C8A C3A C4A O3A -16.92(13) . . . . ?
C2A C3A C4A O3A 99.61(10) . . . . ?
C8A C3A C4A C5A 104.55(13) . . . . ?
C2A C3A C4A C5A -138.92(12) . . . . ?
C8A C3A C4A C1A -128.35(10) . . . . ?
C2A C3A C4A C1A -11.82(9) . . . . ?
C11A C1A C4A O3A 24.56(15) . . . . ?
C12A C1A C4A O3A 153.88(11) . . . . ?
C2A C1A C4A O3A -93.92(11) . . . . ?
C11A C1A C4A C5A -103.51(14) . . . . ?
C12A C1A C4A C5A 25.81(16) . . . . ?
C2A C1A C4A C5A 138.01(12) . . . . ?
C11A C1A C4A C3A 130.29(12) . . . . ?
C12A C1A C4A C3A -100.39(12) . . . . ?
C2A C1A C4A C3A 11.81(10) . . . . ?
O3A C4A C5A O1A 63.03(12) . . . . ?
C3A C4A C5A O1A -56.61(14) . . . . ?
C1A C4A C5A O1A -167.85(10) . . . . ?
O3A C4A C5A C6A -57.71(13) . . . . ?
C3A C4A C5A C6A -177.35(11) . . . . ?
C1A C4A C5A C6A 71.41(15) . . . . ?
O1A C5A C6A O2A 61.22(14) . . . . ?
C4A C5A C6A O2A -177.61(11) . . . . ?
C4A O3A C7A O4A -179.10(13) . . . . ?
C4A O3A C7A C8A 2.01(15) . . . . ?
O4A C7A C8A C3A 168.54(15) . . . . ?
O3A C7A C8A C3A -12.66(14) . . . . ?
O4A C7A C8A C9A -67.18(19) . . . . ?
O3A C7A C8A C9A 111.62(12) . . . . ?
C4A C3A C8A C7A 17.55(13) . . . . ?
C2A C3A C8A C7A -78.59(13) . . . . ?
C4A C3A C8A C9A -101.38(12) . . . . ?
C2A C3A C8A C9A 162.48(11) . . . . ?
C7A C8A C9A C10A 173.47(11) . . . . ?
C3A C8A C9A C10A -70.95(14) . . . . ?
Si1A O5A C10A C9A 137.68(9) . . . . ?
C8A C9A C10A O5A -65.95(14) . . . . ?
O5A Si1A C15A C16A 57.52(12) . . . . ?
C14A Si1A C15A C16A 176.74(11) . . . . ?
C13A Si1A C15A C16A -60.36(12) . . . . ?
O5A Si1A C15A C18A 178.39(11) . . . . ?
C14A Si1A C15A C18A -62.39(13) . . . . ?
C13A Si1A C15A C18A 60.51(13) . . . . ?
O5A Si1A C15A C17A -61.71(11) . . . . ?
C14A Si1A C15A C17A 57.51(12) . . . . ?
C13A Si1A C15A C17A -179.59(10) . . . . ?
C13B Si1B O5B C10B 143.52(10) . . . . ?
C14B Si1B O5B C10B 23.03(12) . . . . ?
C15B Si1B O5B C10B -98.45(11) . . . . ?
C11B C1B C2B C3B -132.76(12) . . . . ?
C12B C1B C2B C3B 99.48(12) . . . . ?
C4B C1B C2B C3B -13.10(10) . . . . ?
C1B C2B C3B C8B 121.32(12) . . . . ?
C1B C2B C3B C4B 13.26(10) . . . . ?
C7B O3B C4B C5B -110.85(11) . . . . ?
C7B O3B C4B C3B 17.60(13) . . . . ?
C7B O3B C4B C1B 113.37(12) . . . . ?
C8B C3B C4B O3B -18.73(13) . . . . ?
C2B C3B C4B O3B 98.87(10) . . . . ?
C8B C3B C4B C5B 100.94(13) . . . . ?
C2B C3B C4B C5B -141.46(12) . . . . ?
C8B C3B C4B C1B -130.81(11) . . . . ?
C2B C3B C4B C1B -13.21(10) . . . . ?
C11B C1B C4B O3B 27.06(16) . . . . ?
C12B C1B C4B O3B 157.25(11) . . . . ?
C2B C1B C4B O3B -91.69(11) . . . . ?
C11B C1B C4B C5B -101.06(15) . . . . ?
C12B C1B C4B C5B 29.12(17) . . . . ?
C2B C1B C4B C5B 140.19(12) . . . . ?
C11B C1B C4B C3B 131.91(12) . . . . ?
C12B C1B C4B C3B -97.90(12) . . . . ?
C2B C1B C4B C3B 13.16(10) . . . . ?
O3B C4B C5B O1B 64.84(12) . . . . ?
C3B C4B C5B O1B -53.13(15) . . . . ?
C1B C4B C5B O1B -165.20(11) . . . . ?
O3B C4B C5B C6B -56.42(13) . . . . ?
C3B C4B C5B C6B -174.40(11) . . . . ?
C1B C4B C5B C6B 73.54(15) . . . . ?
O1B C5B C6B O2B 69.72(13) . . . . ?
C4B C5B C6B O2B -169.84(10) . . . . ?
C4B O3B C7B O4B 171.68(12) . . . . ?
C4B O3B C7B C8B -9.65(14) . . . . ?
O4B C7B C8B C3B 175.69(13) . . . . ?
O3B C7B C8B C3B -2.88(14) . . . . ?
O4B C7B C8B C9B -59.05(18) . . . . ?
O3B C7B C8B C9B 122.39(12) . . . . ?
C4B C3B C8B C7B 13.34(13) . . . . ?
C2B C3B C8B C7B -83.79(13) . . . . ?
C4B C3B C8B C9B -109.14(12) . . . . ?
C2B C3B C8B C9B 153.73(11) . . . . ?
C7B C8B C9B C10B 173.24(11) . . . . ?
C3B C8B C9B C10B -69.29(14) . . . . ?
Si1B O5B C10B C9B 166.79(8) . . . . ?
C8B C9B C10B O5B -61.05(14) . . . . ?
O5B Si1B C15B C16B -58.91(11) . . . . ?
C13B Si1B C15B C16B 56.36(12) . . . . ?
C14B Si1B C15B C16B 179.85(10) . . . . ?
O5B Si1B C15B C17B 59.94(11) . . . . ?
C13B Si1B C15B C17B 175.20(10) . . . . ?
C14B Si1B C15B C17B -61.31(12) . . . . ?
O5B Si1B C15B C18B -179.59(9) . . . . ?
C13B Si1B C15B C18B -64.33(12) . . . . ?
C14B Si1B C15B C18B 59.17(12) . . . . ?
